data_2311983
loop_
_publ_author_name
'Roy, Mrittika'
'Pham, Duyen N. K.'
'Kreider-Mueller, Ava'
'Golen, James A.'
'Manke, David R.'

_publ_section_title
;
 First-row transition metal-pyridine (py)-sulfate
 [(py)<sub>x</sub>M](SO<sub>4</sub>) complexes (M = Ni, Cu and Zn):
 crystal field theory in action.
;
_journal_coeditor_code FN3254
_journal_issue 'Pt 3'
_journal_name_full 'Acta crystallographica. Section C, Structural chemistry'
_journal_page_first 263
_journal_page_last 268
_journal_paper_doi 10.1107/S2053229618001547
_journal_volume 74
_journal_year 2018
_chemical_formula_iupac '[Zn2 (S O4)2 (C5 H5 N1)6]'
_chemical_formula_moiety 'C30 H30 N6 O8 S2 Zn2'
_chemical_formula_sum 'C30 H30 N6 O8 S2 Zn2'
_chemical_formula_weight 797.46
_chemical_name_systematic
<i>catena</i>-Poly[[tetrakis(pyridine-\k<i>N</i>)zinc(II)]-\m-sulfato-\k^2^<i>O</i>:<i>O</i>'-[bis(pyridine-\k<i>N</i>)zinc(II)]-\m-sulfato-\k^2^<i>O</i>:<i>O</i>']
_space_group_crystal_system trigonal
_space_group_IT_number 152
_space_group_name_Hall 'P 31 2"'
_space_group_name_H-M_alt 'P 31 2 1'
_atom_sites_solution_hydrogens geom
_atom_sites_solution_primary direct
_audit_creation_method
;
Olex2 1.2
(compiled 2017.08.10 svn.r3458 for OlexSys, GUI svn.r5381)
;
_cell_angle_alpha 90
_cell_angle_beta 90
_cell_angle_gamma 120
_cell_formula_units_Z 3
_cell_length_a 10.5383(10)
_cell_length_b 10.5383(10)
_cell_length_c 26.135(3)
_cell_measurement_reflns_used 9863
_cell_measurement_temperature 200(2)
_cell_measurement_theta_max 25.58
_cell_measurement_theta_min 3.23
_cell_volume 2513.6(4)
_computing_cell_refinement
;
SAINT (Bruker, 2016)
;
_computing_data_collection
;
APEX3 (Bruker, 2016)
;
_computing_data_reduction
;
SAINT (Bruker, 2016)
;
_computing_molecular_graphics
;
OLEX2 (Dolomanov <i>et al.</i>,  2009)
;
_computing_publication_material
;
OLEX2 (Dolomanov <i>et al.</i>,  2009)
;
_computing_structure_refinement
;
SHELXL2014 (Sheldrick, 2015)
;
_computing_structure_solution
;
SHELXS97 (Sheldrick, 2008)
;
_diffrn_ambient_temperature 200.0
_diffrn_measured_fraction_theta_full 0.996
_diffrn_measured_fraction_theta_max 0.995
_diffrn_measurement_device_type 'Bruker APEX-III CMOS'
_diffrn_measurement_method '\f and \w scans'
_diffrn_radiation_type MoK\a
_diffrn_radiation_wavelength 0.71073
_diffrn_reflns_av_R_equivalents 0.0362
_diffrn_reflns_limit_h_max 12
_diffrn_reflns_limit_h_min -12
_diffrn_reflns_limit_k_max 12
_diffrn_reflns_limit_k_min -12
_diffrn_reflns_limit_l_max 31
_diffrn_reflns_limit_l_min -31
_diffrn_reflns_number 68074
_diffrn_reflns_theta_full 25.250
_diffrn_reflns_theta_max 25.720
_diffrn_reflns_theta_min 3.233
_diffrn_standards_number 0
_exptl_absorpt_coefficient_mu 1.614
_exptl_absorpt_correction_T_max 0.754
_exptl_absorpt_correction_T_min 0.598
_exptl_absorpt_correction_type multi-scan
_exptl_absorpt_process_details
;
(SADABS; Bruker, 2016)
;
_exptl_crystal_colour colourless
_exptl_crystal_density_diffrn 1.580
_exptl_crystal_description block
_exptl_crystal_F_000 1224
_exptl_crystal_size_max 0.34
_exptl_crystal_size_mid 0.15
_exptl_crystal_size_min 0.14
_refine_diff_density_max 0.209
_refine_diff_density_min -0.181
_refine_ls_abs_structure_details
;
Flack <i>x</i> determined using 1240 quotients [(I+)-(I-)]/[(I+)+(I-)]
(Parsons <i>et al.</i>,  2013)
;
_refine_ls_abs_structure_Flack 0.004(3)
_refine_ls_extinction_coef 0.0037(6)
_refine_ls_extinction_expression Fc^*^=kFc[1+0.001xFc^2^\l^3^/sin(2\q)]^-1/4^
_refine_ls_extinction_method
;
SHELXL2014 (Sheldrick, 2015)
;
_refine_ls_goodness_of_fit_ref 1.005
_refine_ls_hydrogen_treatment constr
_refine_ls_matrix_type full
_refine_ls_number_parameters 219
_refine_ls_number_reflns 3183
_refine_ls_number_restraints 0
_refine_ls_restrained_S_all 1.005
_refine_ls_R_factor_all 0.0196
_refine_ls_R_factor_gt 0.0177
_refine_ls_shift/su_max 0.001
_refine_ls_shift/su_mean 0.000
_refine_ls_structure_factor_coef Fsqd
_refine_ls_weighting_details 'w=1/[\s^2^(Fo^2^)+(0.0267P)^2^+0.6802P] where P=(Fo^2^+2Fc^2^)/3'
_refine_ls_weighting_scheme calc
_refine_ls_wR_factor_gt 0.0445
_refine_ls_wR_factor_ref 0.0453
_reflns_number_gt 3039
_reflns_number_total 3183
_reflns_threshold_expression 'I > 2\s(I)'
_cod_data_source_file fn3254sup1.cif
_cod_data_source_block UMD1296
_cod_original_cell_volume 2513.5(5)
_cod_database_code 2311983
_shelx_space_group_comment
;
The symmetry employed for this shelxl refinement is uniquely defined
by the following loop, which should always be used as a source of
symmetry information in preference to the above space-group names.
They are only intended as comments.
;
_shelx_estimated_absorpt_t_min 0.610
_shelx_estimated_absorpt_t_max 0.806
_shelxl_version_number 2014/6

loop_
_space_group_symop_operation_xyz
'x, y, z'
'-y, x-y, z+1/3'
'-x+y, -x, z+2/3'
'y, x, -z'
'x-y, -y, -z+2/3'
'-x, -x+y, -z+1/3'

loop_
_atom_site_type_symbol
_atom_site_label
_atom_site_fract_x
_atom_site_fract_y
_atom_site_fract_z
_atom_site_U_iso_or_equiv
_atom_site_adp_type
_atom_site_calc_flag
_atom_site_occupancy
Zn Zn1 1.0000 1.01827(3) 0.1667 0.02079(11) Uani d 1
Zn Zn2 0.70511(4) 0.70511(4) 0.0000 0.02290(12) Uani d 1
S S1 0.70074(7) 0.90587(6) 0.08225(2) 0.02090(14) Uani d 1
O O1 0.8125(2) 0.9323(2) 0.12076(7) 0.0360(5) Uani d 1
O O2 0.6788(3) 1.0302(2) 0.07833(8) 0.0418(5) Uani d 1
O O3 0.5669(2) 0.7690(2) 0.09268(8) 0.0392(5) Uani d 1
O O4 0.7620(2) 0.8909(2) 0.03187(6) 0.0340(4) Uani d 1
N N1 1.0933(2) 1.2137(2) 0.11751(8) 0.0262(4) Uani d 1
N N2 1.1140(2) 0.9269(2) 0.12359(7) 0.0239(4) Uani d 1
N N3 0.6647(2) 0.5299(2) 0.04345(8) 0.0259(5) Uani d 1
C C1 1.0711(3) 1.2026(3) 0.06682(10) 0.0341(6) Uani d 1
H H1A 1.0172 1.1077 0.0521 0.041 Uiso calc 1
C C2 1.1231(4) 1.3230(3) 0.03504(11) 0.0440(8) Uani d 1
H H2A 1.1077 1.3111 -0.0009 0.053 Uiso calc 1
C C3 1.1976(4) 1.4603(4) 0.05634(12) 0.0488(8) Uani d 1
H H3A 1.2321 1.5451 0.0355 0.059 Uiso calc 1
C C4 1.2217(4) 1.4735(3) 0.10865(12) 0.0452(7) Uani d 1
H H4A 1.2740 1.5672 0.1243 0.054 Uiso calc 1
C C5 1.1684(3) 1.3479(3) 0.13745(10) 0.0317(6) Uani d 1
H H5A 1.1860 1.3571 0.1733 0.038 Uiso calc 1
C C6 1.0686(3) 0.8642(3) 0.07773(10) 0.0321(6) Uani d 1
H H6A 0.9795 0.8526 0.0645 0.039 Uiso calc 1
C C7 1.1451(3) 0.8156(3) 0.04872(10) 0.0367(7) Uani d 1
H H7A 1.1096 0.7723 0.0161 0.044 Uiso calc 1
C C8 1.2737(3) 0.8306(3) 0.06768(10) 0.0341(6) Uani d 1
H H8A 1.3288 0.7987 0.0483 0.041 Uiso calc 1
C C9 1.3211(3) 0.8928(3) 0.11522(11) 0.0360(7) Uani d 1
H H9A 1.4092 0.9041 0.1294 0.043 Uiso calc 1
C C10 1.2382(3) 0.9381(3) 0.14183(11) 0.0346(7) Uani d 1
H H10A 1.2706 0.9796 0.1748 0.042 Uiso calc 1
C C11 0.5465(3) 0.4616(3) 0.07328(11) 0.0389(7) Uani d 1
H H11A 0.4831 0.5011 0.0761 0.047 Uiso calc 1
C C12 0.5128(4) 0.3360(3) 0.10020(12) 0.0458(8) Uani d 1
H H12A 0.4276 0.2900 0.1211 0.055 Uiso calc 1
C C13 0.6033(4) 0.2786(3) 0.09647(12) 0.0429(7) Uani d 1
H H13A 0.5811 0.1911 0.1141 0.052 Uiso calc 1
C C14 0.7278(4) 0.3497(3) 0.06660(11) 0.0431(7) Uani d 1
H H14A 0.7935 0.3130 0.0640 0.052 Uiso calc 1
C C15 0.7552(3) 0.4744(3) 0.04071(10) 0.0334(6) Uani d 1
H H15A 0.8408 0.5231 0.0202 0.040 Uiso calc 1

loop_
_atom_site_aniso_label
_atom_site_aniso_U_11
_atom_site_aniso_U_22
_atom_site_aniso_U_33
_atom_site_aniso_U_12
_atom_site_aniso_U_13
_atom_site_aniso_U_23
Zn1 0.0203(2) 0.01975(16) 0.02253(19) 0.01013(10) 0.00147(15) 0.00074(8)
Zn2 0.02289(17) 0.02289(17) 0.0266(2) 0.01424(18) -0.00146(8) 0.00146(8)
S1 0.0219(3) 0.0200(3) 0.0246(3) 0.0133(3) -0.0017(2) 0.0000(2)
O1 0.0302(10) 0.0353(11) 0.0328(9) 0.0091(9) -0.0110(8) 0.0057(8)
O2 0.0542(14) 0.0363(12) 0.0524(12) 0.0359(11) 0.0089(11) 0.0083(10)
O3 0.0236(10) 0.0303(11) 0.0557(12) 0.0075(9) 0.0017(8) 0.0039(9)
O4 0.0487(12) 0.0295(10) 0.0264(8) 0.0213(9) 0.0051(8) -0.0007(8)
N1 0.0229(11) 0.0254(11) 0.0287(10) 0.0109(10) 0.0016(10) 0.0016(9)
N2 0.0232(11) 0.0237(12) 0.0261(10) 0.0127(9) -0.0004(9) -0.0016(9)
N3 0.0315(12) 0.0235(11) 0.0269(11) 0.0169(10) -0.0037(9) -0.0007(9)
C1 0.0327(16) 0.0318(15) 0.0298(13) 0.0101(13) 0.0017(12) 0.0015(11)
C2 0.0425(18) 0.0429(18) 0.0325(15) 0.0108(15) 0.0018(13) 0.0103(13)
C3 0.056(2) 0.0365(17) 0.0439(16) 0.0150(17) 0.0067(15) 0.0199(14)
C4 0.0502(19) 0.0225(14) 0.0515(17) 0.0097(15) 0.0027(15) 0.0026(13)
C5 0.0337(15) 0.0262(13) 0.0331(13) 0.0132(13) 0.0002(12) 0.0012(11)
C6 0.0299(14) 0.0391(17) 0.0324(13) 0.0211(13) -0.0058(11) -0.0068(12)
C7 0.0425(18) 0.0456(18) 0.0298(13) 0.0279(15) -0.0061(12) -0.0119(13)
C8 0.0361(16) 0.0351(15) 0.0378(15) 0.0227(14) 0.0059(13) -0.0028(12)
C9 0.0302(15) 0.0426(17) 0.0441(16) 0.0247(14) -0.0050(12) -0.0063(13)
C10 0.0361(16) 0.0416(17) 0.0341(14) 0.0254(14) -0.0098(12) -0.0113(12)
C11 0.0362(16) 0.0328(16) 0.0523(17) 0.0206(13) 0.0049(14) 0.0071(14)
C12 0.0441(19) 0.0350(16) 0.0533(18) 0.0160(15) 0.0081(16) 0.0134(14)
C13 0.057(2) 0.0286(15) 0.0456(16) 0.0228(15) -0.0049(15) 0.0087(13)
C14 0.058(2) 0.0416(18) 0.0477(17) 0.0379(17) -0.0027(15) 0.0028(14)
C15 0.0391(17) 0.0333(15) 0.0368(15) 0.0249(14) -0.0005(12) 0.0013(11)

loop_
_atom_type_symbol
_atom_type_description
_atom_type_scat_dispersion_real
_atom_type_scat_dispersion_imag
_atom_type_scat_source
C C 0.0033 0.0016 'International Tables Vol C Tables 4.2.6.8 and 6.1.1.4'
H H 0.0000 0.0000 'International Tables Vol C Tables 4.2.6.8 and 6.1.1.4'
N N 0.0061 0.0033 'International Tables Vol C Tables 4.2.6.8 and 6.1.1.4'
O O 0.0106 0.0060 'International Tables Vol C Tables 4.2.6.8 and 6.1.1.4'
S S 0.1246 0.1234 'International Tables Vol C Tables 4.2.6.8 and 6.1.1.4'
Zn Zn 0.2839 1.4301 'International Tables Vol C Tables 4.2.6.8 and 6.1.1.4'

loop_
_geom_angle_atom_site_label_1
_geom_angle_atom_site_label_2
_geom_angle_atom_site_label_3
_geom_angle_site_symmetry_1
_geom_angle_site_symmetry_3
_geom_angle
O1 Zn1 O1 6_765 . 175.52(12)
O1 Zn1 N1 6_765 . 89.46(9)
O1 Zn1 N1 6_765 6_765 87.35(7)
O1 Zn1 N1 . 6_765 89.46(9)
O1 Zn1 N1 . . 87.35(7)
O1 Zn1 N2 6_765 . 86.23(8)
O1 Zn1 N2 . . 96.98(8)
O1 Zn1 N2 6_765 6_765 96.98(8)
O1 Zn1 N2 . 6_765 86.23(8)
N1 Zn1 N1 . 6_765 89.02(11)
N2 Zn1 N1 6_765 6_765 91.42(8)
N2 Zn1 N1 6_765 . 173.55(8)
N2 Zn1 N1 . . 91.43(8)
N2 Zn1 N1 . 6_765 173.55(8)
N2 Zn1 N2 . 6_765 88.86(11)
O4 Zn2 O4 . 4 96.86(12)
O4 Zn2 N3 . . 120.09(8)
O4 Zn2 N3 4 4 120.08(8)
O4 Zn2 N3 . 4 104.12(8)
O4 Zn2 N3 4 . 104.12(8)
N3 Zn2 N3 . 4 111.67(13)
O1 S1 O4 . . 105.90(12)
O2 S1 O1 . . 110.76(13)
O2 S1 O3 . . 113.46(13)
O2 S1 O4 . . 107.67(12)
O3 S1 O1 . . 110.42(12)
O3 S1 O4 . . 108.29(12)
S1 O1 Zn1 . . 166.23(13)
S1 O4 Zn2 . . 123.45(11)
C1 N1 Zn1 . . 121.29(18)
C5 N1 Zn1 . . 121.01(16)
C5 N1 C1 . . 117.6(2)
C6 N2 Zn1 . . 122.62(17)
C6 N2 C10 . . 117.1(2)
C10 N2 Zn1 . . 120.26(17)
C11 N3 Zn2 . . 122.29(18)
C11 N3 C15 . . 118.0(2)
C15 N3 Zn2 . . 119.64(18)
N1 C1 H1A . . 118.5
N1 C1 C2 . . 122.9(3)
C2 C1 H1A . . 118.5
C1 C2 H2A . . 120.7
C3 C2 C1 . . 118.7(3)
C3 C2 H2A . . 120.7
C2 C3 H3A . . 120.5
C2 C3 C4 . . 119.0(3)
C4 C3 H3A . . 120.5
C3 C4 H4A . . 120.7
C5 C4 C3 . . 118.6(3)
C5 C4 H4A . . 120.7
N1 C5 C4 . . 123.2(2)
N1 C5 H5A . . 118.4
C4 C5 H5A . . 118.4
N2 C6 H6A . . 118.5
N2 C6 C7 . . 123.1(3)
C7 C6 H6A . . 118.5
C6 C7 H7A . . 120.5
C8 C7 C6 . . 119.0(3)
C8 C7 H7A . . 120.5
C7 C8 H8A . . 120.6
C7 C8 C9 . . 118.8(3)
C9 C8 H8A . . 120.6
C8 C9 H9A . . 120.7
C10 C9 C8 . . 118.6(3)
C10 C9 H9A . . 120.7
N2 C10 C9 . . 123.4(2)
N2 C10 H10A . . 118.3
C9 C10 H10A . . 118.3
N3 C11 H11A . . 118.7
N3 C11 C12 . . 122.6(3)
C12 C11 H11A . . 118.7
C11 C12 H12A . . 120.4
C13 C12 C11 . . 119.1(3)
C13 C12 H12A . . 120.4
C12 C13 H13A . . 120.5
C12 C13 C14 . . 119.0(3)
C14 C13 H13A . . 120.5
C13 C14 H14A . . 120.5
C15 C14 C13 . . 119.0(3)
C15 C14 H14A . . 120.5
N3 C15 C14 . . 122.2(3)
N3 C15 H15A . . 118.9
C14 C15 H15A . . 118.9

loop_
_geom_bond_atom_site_label_1
_geom_bond_atom_site_label_2
_geom_bond_site_symmetry_2
_geom_bond_distance
Zn1 O1 6_765 2.0913(18)
Zn1 O1 . 2.0913(18)
Zn1 N1 6_765 2.199(2)
Zn1 N1 . 2.199(2)
Zn1 N2 . 2.190(2)
Zn1 N2 6_765 2.190(2)
Zn2 O4 . 1.9273(18)
Zn2 O4 4 1.9273(18)
Zn2 N3 4 2.023(2)
Zn2 N3 . 2.023(2)
S1 O1 . 1.4663(18)
S1 O2 . 1.4428(19)
S1 O3 . 1.452(2)
S1 O4 . 1.5088(18)
N1 C1 . 1.340(3)
N1 C5 . 1.334(3)
N2 C6 . 1.336(3)
N2 C10 . 1.341(3)
N3 C11 . 1.334(4)
N3 C15 . 1.347(3)
C1 H1A . 0.9500
C1 C2 . 1.380(4)
C2 H2A . 0.9500
C2 C3 . 1.373(5)
C3 H3A . 0.9500
C3 C4 . 1.385(4)
C4 H4A . 0.9500
C4 C5 . 1.375(4)
C5 H5A . 0.9500
C6 H6A . 0.9500
C6 C7 . 1.379(4)
C7 H7A . 0.9500
C7 C8 . 1.375(4)
C8 H8A . 0.9500
C8 C9 . 1.377(4)
C9 H9A . 0.9500
C9 C10 . 1.376(4)
C10 H10A . 0.9500
C11 H11A . 0.9500
C11 C12 . 1.380(4)
C12 H12A . 0.9500
C12 C13 . 1.364(5)
C13 H13A . 0.9500
C13 C14 . 1.382(5)
C14 H14A . 0.9500
C14 C15 . 1.374(4)
C15 H15A . 0.9500

loop_
_geom_hbond_atom_site_label_D
_geom_hbond_atom_site_label_H
_geom_hbond_atom_site_label_A
_geom_hbond_site_symmetry_A
_geom_hbond_distance_DH
_geom_hbond_distance_HA
_geom_hbond_distance_DA
_geom_hbond_angle_DHA
C1 H1A S1 . 0.95 3.03 3.602(3) 120.2
C1 H1A O4 . 0.95 2.57 3.397(3) 146.0
C5 H5A O2 6_765 0.95 2.59 3.460(3) 153.3
C6 H6A O4 . 0.95 2.66 3.587(3) 165.8
C7 H7A O2 4 0.95 2.63 3.581(3) 174.1
C7 H7A O4 4 0.95 2.58 3.228(3) 125.9
C10 H10A S1 6_765 0.95 3.00 3.830(3) 147.0
C10 H10A O1 6_765 0.95 2.28 2.896(3) 121.6
C11 H11A O3 . 0.95 2.54 3.178(4) 124.8
C14 H14A O2 1_545 0.95 2.62 3.157(4) 115.9

loop_
_geom_torsion_atom_site_label_1
_geom_torsion_atom_site_label_2
_geom_torsion_atom_site_label_3
_geom_torsion_atom_site_label_4
_geom_torsion
Zn1 N1 C1 C2 177.4(2)
Zn1 N1 C5 C4 -176.2(2)
Zn1 N2 C6 C7 175.3(2)
Zn1 N2 C10 C9 -175.2(2)
Zn2 N3 C11 C12 175.3(2)
Zn2 N3 C15 C14 -175.4(2)
O1 S1 O4 Zn2 100.82(15)
O2 S1 O1 Zn1 -47.1(6)
O2 S1 O4 Zn2 -140.65(14)
O3 S1 O1 Zn1 -173.6(6)
O3 S1 O4 Zn2 -17.61(17)
O4 S1 O1 Zn1 69.4(6)
N1 C1 C2 C3 -1.7(5)
N2 C6 C7 C8 0.5(5)
N3 C11 C12 C13 0.1(5)
C1 N1 C5 C4 0.8(4)
C1 C2 C3 C4 1.9(5)
C2 C3 C4 C5 -0.8(5)
C3 C4 C5 N1 -0.6(5)
C5 N1 C1 C2 0.4(4)
C6 N2 C10 C9 1.9(4)
C6 C7 C8 C9 0.5(4)
C7 C8 C9 C10 -0.3(4)
C8 C9 C10 N2 -0.9(5)
C10 N2 C6 C7 -1.7(4)
C11 N3 C15 C14 1.3(4)
C11 C12 C13 C14 1.3(5)
C12 C13 C14 C15 -1.3(5)
C13 C14 C15 N3 0.0(5)
C15 N3 C11 C12 -1.4(4)
